data_2020912
loop_
_publ_author_name
'Pinto, Miguel'
'Chakraborty, Indranil'
'Martinez-Gonzalez, Jorge'
'Mascharak, Pradip'

_publ_section_title
;
 Synthesis and structures of photoactive rhenium carbonyl complexes
 derived from 2-(pyridin-2-yl)-1,3-benzothiazole,
 2-(quinolin-2-yl)-1,3-benzothiazole and 1,10-phenanthroline
;
_journal_coeditor_code OV3097
_journal_issue 11
_journal_name_full 'Acta Crystallographica Section C'
_journal_page_first 923
_journal_page_last 929
_journal_paper_doi 10.1107/S2053229617014644
_journal_volume 73
_journal_year 2017
_chemical_formula_iupac '[Re (C7 H7 N) (C12 H8 N2) (C O)3] (C F3 S O3)'
_chemical_formula_moiety 'C22 H15 N3 O3 Re +, C F3 O3 S -'
_chemical_formula_sum 'C23 H15 F3 N3 O6 Re S'
_chemical_formula_weight 704.64
_chemical_name_systematic
'<i>fac</i>-Tricarbonyl[1,10-phenanthroline-\k^2^<i>N</i>,<i>N</i>'](4-vinylpyridine-\k<i>N</i>)rhenium(I) trifluoromethanesulfonate'
_space_group_crystal_system monoclinic
_space_group_IT_number 14
_space_group_name_Hall '-P 2yn'
_space_group_name_H-M_alt 'P 1 21/n 1'
_symmetry_space_group_name_Hall '-P 2yn'
_symmetry_space_group_name_H-M 'P 1 21/n 1'
_atom_sites_solution_hydrogens geom
_atom_sites_solution_primary dual
_atom_sites_solution_secondary difmap
_audit_creation_method SHELXL-2016/6
_cell_angle_alpha 90.00(3)
_cell_angle_beta 91.83(3)
_cell_angle_gamma 90.00(3)
_cell_formula_units_Z 4
_cell_length_a 12.398(2)
_cell_length_b 12.878(3)
_cell_length_c 15.393(3)
_cell_measurement_reflns_used 9930
_cell_measurement_temperature 296(2)
_cell_measurement_theta_max 28.98
_cell_measurement_theta_min 2.61
_cell_volume 2456.4(8)
_computing_cell_refinement
;
SAINT (Bruker, 2015)
;
_computing_data_collection
;
APEX (Bruker, 2015)
;
_computing_data_reduction
;
SAINT (Bruker, 2015)
;
_computing_molecular_graphics
;
<i>OLEX2</i> (Dolomanov <i>et al.</i>,  2009)
;
_computing_publication_material
;
<i>OLEX2</i> (Dolomanov <i>et al.</i>,  2009) and publCIF (Westrip,
2010)
;
_computing_structure_refinement
;
SHELXL2016 (Sheldrick, 2015<i>b</i>)
;
_computing_structure_solution
;
SHELXT2014 (Sheldrick, 2015<i>a</i>)
;
_diffrn_ambient_temperature 296(2)
_diffrn_detector_area_resol_mean 8.33
_diffrn_measured_fraction_theta_full 0.998
_diffrn_measured_fraction_theta_max 0.994
_diffrn_measurement_device_type 'Bruker APEXII CCD'
_diffrn_measurement_method '\w scans'
_diffrn_radiation_type MoK\a
_diffrn_radiation_wavelength 0.71073
_diffrn_reflns_av_R_equivalents 0.0186
_diffrn_reflns_limit_h_max 15
_diffrn_reflns_limit_h_min -15
_diffrn_reflns_limit_k_max 16
_diffrn_reflns_limit_k_min -16
_diffrn_reflns_limit_l_max 19
_diffrn_reflns_limit_l_min -19
_diffrn_reflns_number 23150
_diffrn_reflns_theta_full 25.242
_diffrn_reflns_theta_max 26.407
_diffrn_reflns_theta_min 2.611
_exptl_absorpt_coefficient_mu 5.099
_exptl_absorpt_correction_T_max 0.7459
_exptl_absorpt_correction_T_min 0.4902
_exptl_absorpt_correction_type multi-scan
_exptl_absorpt_process_details
;
(SADABS; Krause <i>et al.</i>, 2015)
;
_exptl_crystal_colour yellow
_exptl_crystal_density_diffrn 1.905
_exptl_crystal_description block
_exptl_crystal_F_000 1360
_exptl_crystal_size_max 0.18
_exptl_crystal_size_mid 0.15
_exptl_crystal_size_min 0.12
_refine_diff_density_max 1.232
_refine_diff_density_min -0.584
_refine_ls_extinction_method none
_refine_ls_goodness_of_fit_ref 1.058
_refine_ls_hydrogen_treatment constr
_refine_ls_matrix_type full
_refine_ls_number_parameters 481
_refine_ls_number_reflns 5011
_refine_ls_number_restraints 913
_refine_ls_restrained_S_all 0.987
_refine_ls_R_factor_all 0.0216
_refine_ls_R_factor_gt 0.0188
_refine_ls_shift/su_max 0.002
_refine_ls_shift/su_mean 0.000
_refine_ls_structure_factor_coef Fsqd
_refine_ls_weighting_details 'w=1/[\s^2^(Fo^2^)+(0.0207P)^2^+1.7702P] where P=(Fo^2^+2Fc^2^)/3'
_refine_ls_weighting_scheme calc
_refine_ls_wR_factor_gt 0.0447
_refine_ls_wR_factor_ref 0.0460
_reflns_number_gt 4517
_reflns_number_total 5011
_reflns_threshold_expression 'I > 2\s(I)'
_cod_data_source_file ov3097sup1.cif
_cod_data_source_block 3
_cod_original_cell_volume 2456.5(8)
_cod_database_code 2020912
_shelx_space_group_comment
;
The symmetry employed for this shelxl refinement is uniquely defined
by the following loop, which should always be used as a source of
symmetry information in preference to the above space-group names.
They are only intended as comments.
;

loop_
_space_group_symop_operation_xyz
'x, y, z'
'-x+1/2, y+1/2, -z+1/2'
'-x, -y, -z'
'x-1/2, -y-1/2, z-1/2'

loop_
_atom_site_type_symbol
_atom_site_label
_atom_site_fract_x
_atom_site_fract_y
_atom_site_fract_z
_atom_site_U_iso_or_equiv
_atom_site_adp_type
_atom_site_calc_flag
_atom_site_occupancy
_atom_site_disorder_assembly
_atom_site_disorder_group
Re Re1 0.42304(2) 0.73137(2) 0.21775(2) 0.04579(5) Uani d 1 . .
N N2 0.52880(17) 0.60262(17) 0.18745(14) 0.0461(5) Uani d 1 . .
N N1 0.32397(17) 0.63066(19) 0.13343(13) 0.0490(5) Uani d 1 . .
O O2 0.2581(2) 0.9037(2) 0.24925(16) 0.0818(7) Uani d 1 . .
N N3 0.35773(17) 0.63088(17) 0.32066(13) 0.0466(5) Uani d 1 . .
C C15 0.3724(2) 0.5393(2) 0.11144(15) 0.0464(6) Uani d 1 . .
O O1 0.5148(2) 0.8662(2) 0.07393(17) 0.0877(8) Uani d 1 . .
O O3 0.5783(2) 0.8415(2) 0.34638(19) 0.0982(9) Uani d 1 . .
C C14 0.4820(2) 0.5247(2) 0.13976(16) 0.0448(6) Uani d 1 . .
C C7 0.3203(2) 0.4620(3) 0.06156(18) 0.0567(7) Uani d 1 . .
C C2 0.3188(3) 0.8387(2) 0.23759(18) 0.0580(7) Uani d 1 . .
C C20 0.2551(2) 0.6396(2) 0.3453(2) 0.0607(7) Uani d 1 . .
H H20 0.210874 0.688240 0.317122 0.073 Uiso calc 1 . .
C C19 0.2123(3) 0.5804(3) 0.4098(2) 0.0664(8) Uani d 1 . .
H H19 0.141084 0.590569 0.425005 0.080 Uiso calc 1 . .
C C13 0.6335(2) 0.5932(2) 0.20978(19) 0.0563(7) Uani d 1 . .
H H13 0.666811 0.646533 0.241302 0.068 Uiso calc 1 . .
C C18 0.2744(3) 0.5058(2) 0.45257(18) 0.0571(7) Uani d 1 . .
C C10 0.5384(2) 0.4349(2) 0.11669(18) 0.0552(7) Uani d 1 . .
C C1 0.4799(3) 0.8149(3) 0.1269(2) 0.0604(7) Uani d 1 . .
C C12 0.6942(2) 0.5077(3) 0.1880(2) 0.0641(8) Uani d 1 . .
H H12 0.767046 0.504596 0.204320 0.077 Uiso calc 1 . .
C C9 0.4823(3) 0.3574(3) 0.0673(2) 0.0684(8) Uani d 1 . .
H H9 0.518101 0.296642 0.052968 0.082 Uiso calc 1 . .
C C3 0.5199(3) 0.8009(3) 0.2981(2) 0.0632(8) Uani d 1 . .
C C8 0.3792(3) 0.3698(3) 0.0411(2) 0.0677(9) Uani d 1 . .
H H8 0.344987 0.317500 0.008962 0.081 Uiso calc 1 . .
C C11 0.6476(3) 0.4288(3) 0.1431(2) 0.0635(8) Uani d 1 . .
H H11 0.687850 0.370323 0.129574 0.076 Uiso calc 1 . .
C C17 0.3790(2) 0.4955(3) 0.42603(19) 0.0631(8) Uani d 1 . .
H H17 0.423950 0.445522 0.451611 0.076 Uiso calc 1 . .
C C16 0.4171(2) 0.5585(3) 0.36214(18) 0.0581(7) Uani d 1 . .
H H16 0.488537 0.550375 0.346690 0.070 Uiso calc 1 . .
C C4 0.2222(2) 0.6453(3) 0.10613(19) 0.0653(8) Uani d 1 . .
H H4 0.187874 0.706757 0.120904 0.078 Uiso calc 1 . .
C C5 0.1650(3) 0.5721(4) 0.0561(2) 0.0781(10) Uani d 1 . .
H H5 0.094063 0.585208 0.037845 0.094 Uiso calc 1 . .
C C6 0.2133(3) 0.4815(3) 0.0343(2) 0.0727(9) Uani d 1 . .
H H6 0.175402 0.432423 0.001228 0.087 Uiso calc 1 . .
C C21 0.2291(3) 0.4412(3) 0.5215(2) 0.0742(9) Uani d 1 . .
H H21 0.162916 0.461253 0.542885 0.089 Uiso calc 1 . .
C C22 0.2735(4) 0.3597(4) 0.5546(3) 0.0947(13) Uani d 1 . .
H H22A 0.339705 0.337111 0.534996 0.114 Uiso calc 1 . .
H H22B 0.239484 0.323226 0.598042 0.114 Uiso calc 1 . .
S S1 0.9375(10) 0.7116(11) 0.1976(8) 0.065(2) Uani d 0.338(3) A 1
O O4 1.0403(16) 0.763(2) 0.2104(18) 0.088(6) Uani d 0.338(3) A 1
O O5 0.935(3) 0.6151(16) 0.1495(17) 0.099(7) Uani d 0.338(3) A 1
O O6 0.867(2) 0.717(2) 0.2706(15) 0.067(5) Uani d 0.338(3) A 1
C C23 0.8688(15) 0.7977(18) 0.1175(13) 0.077(4) Uani d 0.338(3) A 1
F F1 0.874(2) 0.8943(16) 0.142(2) 0.112(7) Uani d 0.338(3) A 1
F F2 0.7677(13) 0.774(2) 0.1097(16) 0.128(7) Uani d 0.338(3) A 1
F F3 0.9157(14) 0.7899(19) 0.0422(11) 0.113(5) Uani d 0.338(3) A 1
S S1A 0.8979(4) 0.7746(4) 0.1201(5) 0.0665(14) Uani d 0.345(3) B 2
O O4A 0.904(3) 0.8784(13) 0.1573(18) 0.107(8) Uani d 0.345(3) B 2
O O5A 0.7913(13) 0.7302(15) 0.1055(15) 0.103(5) Uani d 0.345(3) B 2
O O6A 0.9783(19) 0.7510(19) 0.0562(14) 0.104(6) Uani d 0.345(3) B 2
C C23A 0.9499(16) 0.6969(16) 0.2134(14) 0.078(4) Uani d 0.345(3) B 2
F F1A 0.8853(19) 0.697(2) 0.2776(14) 0.093(6) Uani d 0.345(3) B 2
F F2A 1.0429(17) 0.730(2) 0.2428(18) 0.122(7) Uani d 0.345(3) B 2
F F3A 0.9658(14) 0.6012(11) 0.1916(8) 0.117(4) Uani d 0.345(3) B 2
S S1B 0.9353(9) 0.6983(12) 0.2016(8) 0.060(2) Uani d 0.317(3) C 3
O O4B 1.0393(16) 0.740(2) 0.2292(19) 0.074(6) Uani d 0.317(3) C 3
O O5B 0.938(2) 0.6004(15) 0.1562(19) 0.080(6) Uani d 0.317(3) C 3
O O6B 0.847(2) 0.715(3) 0.2596(17) 0.084(7) Uani d 0.317(3) C 3
C C23B 0.8960(16) 0.7879(17) 0.1123(14) 0.065(4) Uani d 0.317(3) C 3
F F1B 0.896(2) 0.8851(14) 0.1382(16) 0.074(4) Uani d 0.317(3) C 3
F F2B 0.7981(14) 0.767(2) 0.0835(14) 0.119(6) Uani d 0.317(3) C 3
F F3B 0.9622(19) 0.7795(18) 0.0484(14) 0.098(6) Uani d 0.317(3) C 3

loop_
_atom_site_aniso_label
_atom_site_aniso_U_11
_atom_site_aniso_U_22
_atom_site_aniso_U_33
_atom_site_aniso_U_12
_atom_site_aniso_U_13
_atom_site_aniso_U_23
Re1 0.05067(7) 0.04491(7) 0.04193(7) 0.00107(4) 0.00364(4) 0.00007(4)
N2 0.0446(12) 0.0493(13) 0.0448(11) -0.0015(9) 0.0067(9) 0.0027(9)
N1 0.0453(12) 0.0623(14) 0.0395(11) 0.0006(10) 0.0040(9) -0.0011(10)
O2 0.1036(19) 0.0689(15) 0.0740(15) 0.0352(14) 0.0189(13) 0.0060(12)
N3 0.0498(12) 0.0497(13) 0.0404(11) 0.0018(10) 0.0036(9) 0.0000(9)
C15 0.0529(15) 0.0526(15) 0.0344(12) -0.0067(12) 0.0105(10) 0.0016(11)
O1 0.0976(19) 0.0872(18) 0.0798(16) -0.0107(15) 0.0258(14) 0.0259(14)
O3 0.107(2) 0.0866(19) 0.099(2) -0.0201(16) -0.0338(16) -0.0172(16)
C14 0.0491(14) 0.0470(14) 0.0388(12) -0.0042(11) 0.0096(10) 0.0044(10)
C7 0.0617(18) 0.0679(19) 0.0408(14) -0.0148(14) 0.0056(12) -0.0006(13)
C2 0.075(2) 0.0554(17) 0.0433(14) 0.0049(15) 0.0064(13) 0.0038(12)
C20 0.0604(18) 0.0581(18) 0.0644(18) 0.0136(14) 0.0142(14) 0.0066(14)
C19 0.0613(19) 0.069(2) 0.070(2) 0.0053(15) 0.0228(15) 0.0020(16)
C13 0.0458(15) 0.0622(18) 0.0611(17) -0.0028(13) 0.0042(12) 0.0057(14)
C18 0.0666(18) 0.0613(18) 0.0439(14) -0.0074(14) 0.0081(13) -0.0002(13)
C10 0.0700(19) 0.0473(15) 0.0491(15) 0.0006(13) 0.0140(13) 0.0065(12)
C1 0.0653(18) 0.0574(18) 0.0588(17) 0.0012(15) 0.0059(14) 0.0007(15)
C12 0.0499(16) 0.070(2) 0.073(2) 0.0056(15) 0.0094(14) 0.0128(16)
C9 0.091(2) 0.0506(18) 0.0641(19) 0.0028(16) 0.0107(17) -0.0035(14)
C3 0.074(2) 0.0524(17) 0.0633(19) -0.0022(15) -0.0017(16) 0.0006(15)
C8 0.095(3) 0.0555(18) 0.0529(17) -0.0155(17) 0.0081(16) -0.0084(14)
C11 0.0640(19) 0.0597(19) 0.0679(19) 0.0152(15) 0.0186(15) 0.0139(15)
C17 0.0597(18) 0.076(2) 0.0535(16) 0.0012(15) -0.0025(13) 0.0189(15)
C16 0.0464(15) 0.075(2) 0.0531(16) 0.0034(14) 0.0027(12) 0.0113(14)
C4 0.0529(17) 0.090(2) 0.0533(17) 0.0101(16) 0.0006(13) -0.0065(16)
C5 0.0502(18) 0.123(3) 0.0608(19) -0.0040(19) -0.0067(14) -0.012(2)
C6 0.072(2) 0.093(3) 0.0528(17) -0.0194(19) 0.0009(15) -0.0135(17)
C21 0.086(2) 0.076(2) 0.0607(19) -0.0141(19) 0.0153(17) 0.0077(17)
C22 0.115(3) 0.098(3) 0.073(2) -0.022(3) 0.011(2) 0.025(2)
S1 0.068(4) 0.061(4) 0.069(4) -0.007(2) 0.022(3) -0.009(3)
O4 0.065(6) 0.094(10) 0.105(15) -0.017(5) 0.007(6) 0.013(9)
O5 0.131(14) 0.069(8) 0.098(12) -0.007(8) 0.018(10) -0.026(8)
O6 0.066(11) 0.080(9) 0.055(7) 0.002(10) 0.011(7) 0.009(6)
C23 0.092(8) 0.078(7) 0.060(7) -0.017(7) 0.000(6) 0.002(6)
F1 0.139(14) 0.073(6) 0.123(12) 0.013(6) -0.017(9) -0.007(7)
F2 0.085(7) 0.142(13) 0.154(14) -0.017(7) -0.015(7) 0.021(11)
F3 0.155(13) 0.129(10) 0.057(5) 0.003(10) 0.020(7) 0.005(5)
S1A 0.068(2) 0.060(2) 0.071(3) -0.0102(18) 0.007(2) -0.015(2)
O4A 0.160(18) 0.074(7) 0.091(14) -0.014(8) 0.033(11) -0.027(8)
O5A 0.094(8) 0.123(13) 0.089(9) -0.047(8) -0.021(7) -0.002(8)
O6A 0.143(11) 0.095(13) 0.077(8) 0.038(8) 0.039(7) 0.005(7)
C23A 0.064(8) 0.093(8) 0.077(8) 0.006(8) 0.014(6) -0.009(7)
F1A 0.091(9) 0.113(12) 0.077(7) 0.008(7) 0.021(7) 0.002(6)
F2A 0.077(7) 0.187(15) 0.102(12) -0.012(8) -0.012(6) 0.008(10)
F3A 0.162(11) 0.087(6) 0.103(9) 0.036(6) 0.032(7) 0.008(5)
S1B 0.049(3) 0.064(4) 0.066(4) -0.010(2) -0.003(3) 0.004(3)
O4B 0.039(6) 0.113(16) 0.069(11) -0.009(7) -0.007(6) 0.018(10)
O5B 0.086(11) 0.056(6) 0.102(14) -0.004(6) 0.037(10) 0.002(6)
O6B 0.073(10) 0.102(13) 0.079(10) -0.030(8) 0.025(9) -0.021(9)
C23B 0.075(9) 0.062(7) 0.055(8) -0.003(7) -0.018(6) 0.005(6)
F1B 0.091(9) 0.058(6) 0.072(9) -0.009(6) -0.002(6) 0.004(5)
F2B 0.098(9) 0.138(13) 0.117(12) -0.021(9) -0.058(9) -0.002(10)
F3B 0.140(14) 0.080(11) 0.075(8) 0.005(11) 0.027(10) 0.011(7)

loop_
_atom_type_symbol
_atom_type_description
_atom_type_scat_dispersion_real
_atom_type_scat_dispersion_imag
_atom_type_scat_source
C C 0.0033 0.0016 'International Tables Vol C Tables 4.2.6.8 and 6.1.1.4'
H H 0.0000 0.0000 'International Tables Vol C Tables 4.2.6.8 and 6.1.1.4'
F F 0.0171 0.0103 'International Tables Vol C Tables 4.2.6.8 and 6.1.1.4'
N N 0.0061 0.0033 'International Tables Vol C Tables 4.2.6.8 and 6.1.1.4'
O O 0.0106 0.0060 'International Tables Vol C Tables 4.2.6.8 and 6.1.1.4'
Re Re -1.0185 7.2310 'International Tables Vol C Tables 4.2.6.8 and 6.1.1.4'
S S 0.1246 0.1234 'International Tables Vol C Tables 4.2.6.8 and 6.1.1.4'

loop_
_geom_angle_atom_site_label_1
_geom_angle_atom_site_label_2
_geom_angle_atom_site_label_3
_geom_angle
_geom_angle_publ_flag
C1 Re1 C3 88.35(14) y
C1 Re1 C2 88.70(13) y
C3 Re1 C2 88.39(14) y
C1 Re1 N2 91.89(11) y
C3 Re1 N2 97.18(12) y
C2 Re1 N2 174.41(11) y
C1 Re1 N1 96.48(11) y
C3 Re1 N1 171.39(11) y
C2 Re1 N1 98.81(11) y
N2 Re1 N1 75.59(8) y
C1 Re1 N3 178.44(11) y
C3 Re1 N3 92.69(12) y
C2 Re1 N3 92.49(11) y
N2 Re1 N3 86.83(8) y
N1 Re1 N3 82.34(8) y
C13 N2 C14 117.7(2) ?
C13 N2 Re1 126.9(2) ?
C14 N2 Re1 115.35(17) ?
C4 N1 C15 117.6(3) ?
C4 N1 Re1 127.8(2) ?
C15 N1 Re1 114.49(17) ?
C16 N3 C20 115.8(2) ?
C16 N3 Re1 122.66(18) ?
C20 N3 Re1 121.51(19) ?
N1 C15 C7 123.2(3) ?
N1 C15 C14 117.3(2) ?
C7 C15 C14 119.5(3) ?
N2 C14 C10 122.4(2) ?
N2 C14 C15 116.9(2) ?
C10 C14 C15 120.6(3) ?
C6 C7 C15 116.9(3) ?
C6 C7 C8 124.5(3) ?
C15 C7 C8 118.6(3) ?
O2 C2 Re1 178.9(3) ?
N3 C20 C19 123.3(3) ?
N3 C20 H20 118.4 ?
C19 C20 H20 118.4 ?
C20 C19 C18 120.5(3) ?
C20 C19 H19 119.7 ?
C18 C19 H19 119.7 ?
N2 C13 C12 122.8(3) ?
N2 C13 H13 118.6 ?
C12 C13 H13 118.6 ?
C17 C18 C19 116.1(3) ?
C17 C18 C21 122.9(3) ?
C19 C18 C21 121.0(3) ?
C14 C10 C11 117.2(3) ?
C14 C10 C9 118.3(3) ?
C11 C10 C9 124.5(3) ?
O1 C1 Re1 178.6(3) ?
C11 C12 C13 119.8(3) ?
C11 C12 H12 120.1 ?
C13 C12 H12 120.1 ?
C8 C9 C10 121.6(3) ?
C8 C9 H9 119.2 ?
C10 C9 H9 119.2 ?
O3 C3 Re1 179.3(3) ?
C9 C8 C7 121.4(3) ?
C9 C8 H8 119.3 ?
C7 C8 H8 119.3 ?
C12 C11 C10 119.9(3) ?
C12 C11 H11 120.0 ?
C10 C11 H11 120.0 ?
C16 C17 C18 120.3(3) ?
C16 C17 H17 119.8 ?
C18 C17 H17 119.8 ?
N3 C16 C17 123.9(3) ?
N3 C16 H16 118.0 ?
C17 C16 H16 118.0 ?
N1 C4 C5 122.5(3) ?
N1 C4 H4 118.7 ?
C5 C4 H4 118.7 ?
C6 C5 C4 119.7(3) ?
C6 C5 H5 120.1 ?
C4 C5 H5 120.1 ?
C5 C6 C7 120.1(3) ?
C5 C6 H6 120.0 ?
C7 C6 H6 120.0 ?
C22 C21 C18 125.3(4) ?
C22 C21 H21 117.3 ?
C18 C21 H21 117.3 ?
C21 C22 H22A 120.0 ?
C21 C22 H22B 120.0 ?
H22A C22 H22B 120.0 ?
O4 S1 O6 115.0(14) ?
O4 S1 O5 118.1(14) ?
O6 S1 O5 115.8(14) ?
O4 S1 C23 101.6(11) ?
O6 S1 C23 102.3(11) ?
O5 S1 C23 99.9(11) ?
F2 C23 F1 107.3(17) ?
F2 C23 F3 110.7(16) ?
F1 C23 F3 108.0(17) ?
F2 C23 S1 110.2(15) ?
F1 C23 S1 111.1(16) ?
F3 C23 S1 109.5(13) ?
O5A S1A O4A 117.4(14) ?
O5A S1A O6A 116.9(13) ?
O4A S1A O6A 115.3(14) ?
O5A S1A C23A 101.6(9) ?
O4A S1A C23A 100.3(11) ?
O6A S1A C23A 100.5(10) ?
F1A C23A F3A 107.7(18) ?
F1A C23A F2A 107.3(19) ?
F3A C23A F2A 105.1(18) ?
F1A C23A S1A 112.6(16) ?
F3A C23A S1A 111.5(13) ?
F2A C23A S1A 112.2(16) ?
O5B S1B O6B 117.1(15) ?
O5B S1B O4B 115.8(14) ?
O6B S1B O4B 116.4(15) ?
O5B S1B C23B 101.3(12) ?
O6B S1B C23B 100.5(13) ?
O4B S1B C23B 101.3(12) ?
F2B C23B F3B 109.0(18) ?
F2B C23B F1B 106.9(18) ?
F3B C23B F1B 108.1(17) ?
F2B C23B S1B 110.3(15) ?
F3B C23B S1B 110.6(15) ?
F1B C23B S1B 111.8(15) ?

loop_
_geom_bond_atom_site_label_1
_geom_bond_atom_site_label_2
_geom_bond_distance
_geom_bond_publ_flag
Re1 C1 1.917(3) y
Re1 C3 1.918(3) y
Re1 C2 1.923(3) y
Re1 N2 2.174(2) y
Re1 N1 2.185(2) y
Re1 N3 2.218(2) y
N2 C13 1.338(3) ?
N2 C14 1.363(3) ?
N1 C4 1.330(4) ?
N1 C15 1.369(4) ?
O2 C2 1.144(4) ?
N3 C16 1.338(4) ?
N3 C20 1.344(4) ?
C15 C7 1.402(4) ?
C15 C14 1.426(4) ?
O1 C1 1.145(4) ?
O3 C3 1.147(4) ?
C14 C10 1.402(4) ?
C7 C6 1.400(5) ?
C7 C8 1.434(5) ?
C20 C19 1.373(4) ?
C20 H20 0.9300 ?
C19 C18 1.384(4) ?
C19 H19 0.9300 ?
C13 C12 1.381(4) ?
C13 H13 0.9300 ?
C18 C17 1.379(4) ?
C18 C21 1.473(4) ?
C10 C11 1.403(4) ?
C10 C9 1.423(4) ?
C12 C11 1.350(5) ?
C12 H12 0.9300 ?
C9 C8 1.337(5) ?
C9 H9 0.9300 ?
C8 H8 0.9300 ?
C11 H11 0.9300 ?
C17 C16 1.371(4) ?
C17 H17 0.9300 ?
C16 H16 0.9300 ?
C4 C5 1.397(5) ?
C4 H4 0.9300 ?
C5 C6 1.358(5) ?
C5 H5 0.9300 ?
C6 H6 0.9300 ?
C21 C22 1.283(6) ?
C21 H21 0.9300 ?
C22 H22A 0.9300 ?
C22 H22B 0.9300 ?
S1 O4 1.445(12) ?
S1 O6 1.445(12) ?
S1 O5 1.446(11) ?
S1 C23 1.845(17) ?
C23 F2 1.293(14) ?
C23 F1 1.302(14) ?
C23 F3 1.317(13) ?
S1A O5A 1.450(12) ?
S1A O4A 1.456(14) ?
S1A O6A 1.456(12) ?
S1A C23A 1.849(18) ?
C23A F1A 1.291(15) ?
C23A F3A 1.293(16) ?
C23A F2A 1.298(15) ?
S1B O5B 1.443(12) ?
S1B O6B 1.446(13) ?
S1B O4B 1.450(12) ?
S1B C23B 1.85(2) ?
C23B F2B 1.306(14) ?
C23B F3B 1.306(15) ?
C23B F1B 1.313(14) ?

loop_
_geom_hbond_atom_site_label_D
_geom_hbond_atom_site_label_H
_geom_hbond_atom_site_label_A
_geom_hbond_site_symmetry_A
_geom_hbond_distance_DH
_geom_hbond_distance_HA
_geom_hbond_distance_DA
_geom_hbond_angle_DHA
C20 H20 F2A 1_455 0.93 2.40 3.24(2) 149.4
C20 H20 O4B 1_455 0.93 2.57 3.42(2) 152.4
C13 H13 O6B . 0.93 2.41 3.15(3) 136.4
C12 H12 O5B . 0.93 2.58 3.30(2) 134.5
C17 H17 F3B 2_645 0.93 2.56 3.42(3) 154.1
C16 H16 N2 . 0.93 2.61 3.116(4) 115.1
C16 H16 F1 2_645 0.93 2.63 3.34(3) 133.3
C16 H16 O4A 2_645 0.93 2.58 3.23(3) 126.6
C16 H16 F1B 2_645 0.93 2.57 3.22(2) 126.9
C4 H4 O4 1_455 0.93 2.44 3.19(3) 138.6
C4 H4 O4B 1_455 0.93 2.56 3.24(3) 130.4
C5 H5 O6A 1_455 0.93 2.59 3.27(2) 129.7

_cod_database_fobs_code 2020912
